data_7035832
loop_
_publ_author_name
'Patel, Dipti'
'Wooles, Ashley'
'Cornish, Andrew D.'
'Steven, Lindsey'
'Davies, E. Stephen'
'Evans, David J.'
'McMaster, Jonathan'
'Lewis, William'
'Blake, Alexander J.'
'Liddle, Stephen T.'

_publ_section_title
;
 Synthesis and characterisation of halide, separated ion pair, and hydride
 cyclopentadienyl iron bis(diphenylphosphino)ethane derivatives.
;
_journal_issue 31
_journal_name_full 'Dalton transactions (Cambridge, England : 2003)'
_journal_page_first 14159
_journal_page_last 14177
_journal_paper_doi 10.1039/c5dt00704f
_journal_volume 44
_journal_year 2015
_chemical_formula_moiety 'C31 H29 Br Fe P2, 0.825(C4 H8 O)'
_chemical_formula_sum 'C32.65 H35.6 Br Fe O0.82 P2'
_chemical_formula_weight 638.91
_chemical_name_systematic
; 
 ? 
;
_space_group_IT_number 15
_symmetry_cell_setting monoclinic
_symmetry_space_group_name_Hall '-C 2yc'
_symmetry_space_group_name_H-M 'C 1 2/c 1'
_atom_sites_solution_hydrogens 'geom, Me from difmap'
_atom_sites_solution_primary direct
_atom_sites_solution_secondary difmap
_audit_creation_method
;
CrysAlisPro, Oxford Diffraction Ltd.,
Version 1.171.33.52 (release 06-11-2009 CrysAlis171 .NET)
(compiled Nov  6 2009,16:24:50)
;
_audit_update_record
;
2015-05-11 deposited with the CCDC.
2015-07-07 downloaded from the CCDC.
;
_cell_angle_alpha 90.00
_cell_angle_beta 121.904(11)
_cell_angle_gamma 90.00
_cell_formula_units_Z 8
_cell_length_a 29.199(2)
_cell_length_b 8.8743(4)
_cell_length_c 26.669(2)
_cell_measurement_reflns_used 6492
_cell_measurement_temperature 90(2)
_cell_measurement_theta_max 74.67
_cell_measurement_theta_min 3.56
_cell_volume 5866.6(10)
_computing_cell_refinement
;
CrysAlisPro, Oxford Diffraction Ltd.,
Version 1.171.33.52 (release 06-11-2009 CrysAlis171 .NET)
(compiled Nov  6 2009,16:24:50)
;
_computing_data_collection
;
CrysAlisPro, Oxford Diffraction Ltd.,
Version 1.171.33.52 (release 06-11-2009 CrysAlis171 .NET)
(compiled Nov  6 2009,16:24:50)
;
_computing_data_reduction
;
CrysAlisPro, Oxford Diffraction Ltd.,
Version 1.171.33.52 (release 06-11-2009 CrysAlis171 .NET)
(compiled Nov  6 2009,16:24:50)
;
_computing_molecular_graphics 'SHELXTL (Sheldrick, 2008)'
_computing_publication_material 'enCIFer (Allen et al., 2004); PLATON (Spek, 2009)'
_computing_structure_refinement 'SHELXL97 (Sheldrick, 2008)'
_computing_structure_solution 'SHELXTL (Sheldrick, 2008)'
_diffrn_ambient_temperature 90(2)
_diffrn_detector_area_resol_mean 10.3613
_diffrn_measured_fraction_theta_full 0.975
_diffrn_measured_fraction_theta_max 0.975
_diffrn_measurement_device_type 'SuperNova, Single source at offset), Atlas'
_diffrn_measurement_method '\w scans'
_diffrn_radiation_monochromator mirror
_diffrn_radiation_source 'SuperNova (Cu) X-ray Source'
_diffrn_radiation_type CuK\a
_diffrn_radiation_wavelength 1.54184
_diffrn_reflns_av_R_equivalents 0.0394
_diffrn_reflns_av_sigmaI/netI 0.0382
_diffrn_reflns_limit_h_max 36
_diffrn_reflns_limit_h_min -36
_diffrn_reflns_limit_k_max 10
_diffrn_reflns_limit_k_min -10
_diffrn_reflns_limit_l_max 33
_diffrn_reflns_limit_l_min -32
_diffrn_reflns_number 21023
_diffrn_reflns_theta_full 74.85
_diffrn_reflns_theta_max 74.85
_diffrn_reflns_theta_min 3.57
_diffrn_standards_decay_% 0
_diffrn_standards_number 0
_exptl_absorpt_coefficient_mu 6.923
_exptl_absorpt_correction_T_max 0.896
_exptl_absorpt_correction_T_min 0.510
_exptl_absorpt_correction_type gaussian
_exptl_absorpt_process_details
;
CrysAlisPro, Agilent Technologies,
Version 1.171.35.19 (release 27-10-2011 CrysAlis171 .NET)
(compiled Oct 27 2011,15:02:11)
Numerical absorption correction based on gaussian integration over
            a multifaceted crystal model
;
_exptl_crystal_colour red
_exptl_crystal_density_diffrn 1.447
_exptl_crystal_density_method 'not measured'
_exptl_crystal_description plate
_exptl_crystal_F_000 2633
_exptl_crystal_size_max 0.1713
_exptl_crystal_size_mid 0.0693
_exptl_crystal_size_min 0.0239
_platon_squeeze_details
;
;
_refine_diff_density_max 0.598
_refine_diff_density_min -0.819
_refine_diff_density_rms 0.088
_refine_ls_extinction_method none
_refine_ls_goodness_of_fit_ref 1.091
_refine_ls_hydrogen_treatment constr
_refine_ls_matrix_type full
_refine_ls_number_parameters 316
_refine_ls_number_reflns 5864
_refine_ls_number_restraints 0
_refine_ls_restrained_S_all 1.091
_refine_ls_R_factor_all 0.0508
_refine_ls_R_factor_gt 0.0415
_refine_ls_shift/su_max 0.001
_refine_ls_shift/su_mean 0.000
_refine_ls_structure_factor_coef Fsqd
_refine_ls_weighting_details 'calc w=1/[\s^2^(Fo^2^)+(0.0288P)^2^+27.9708P] where P=(Fo^2^+2Fc^2^)/3'
_refine_ls_weighting_scheme calc
_refine_ls_wR_factor_gt 0.0948
_refine_ls_wR_factor_ref 0.0980
_reflns_number_gt 4899
_reflns_number_total 5864
_reflns_threshold_expression I>2\s(I)
_cod_data_source_file c5dt00704f2.cif
_cod_data_source_block 1Br
_cod_depositor_comments 'Adding full bibliography for 7035824--7035849.cif.'
_cod_original_cell_volume 5866.6(7)
_cod_original_sg_symbol_H-M 'C 2/c'
_cod_original_formula_sum 'C32.65 H35.60 Br Fe O0.82 P2'
_cod_database_code 7035832

loop_
_symmetry_equiv_pos_as_xyz
'x, y, z'
'-x, y, -z+1/2'
'x+1/2, y+1/2, z'
'-x+1/2, y+1/2, -z+1/2'
'-x, -y, -z'
'x, -y, z-1/2'
'-x+1/2, -y+1/2, -z'
'x+1/2, -y+1/2, z-1/2'

loop_
_atom_site_label
_atom_site_type_symbol
_atom_site_fract_x
_atom_site_fract_y
_atom_site_fract_z
_atom_site_U_iso_or_equiv
_atom_site_adp_type
_atom_site_occupancy
_atom_site_symmetry_multiplicity
_atom_site_calc_flag
_atom_site_refinement_flags
Br1 Br 0.543178(14) 0.29792(4) 0.549684(15) 0.02104(10) Uani 1 1 d .
Fe1 Fe 0.61640(2) 0.31140(6) 0.52970(2) 0.01683(12) Uani 1 1 d .
C1 C 0.57381(15) -0.0408(4) 0.48482(15) 0.0225(7) Uani 1 1 d .
H1A H 0.5377 -0.0825 0.4664 0.027 Uiso 1 1 calc R
H1B H 0.5947 -0.1046 0.4747 0.027 Uiso 1 1 calc R
C2 C 0.60017(14) -0.0382(4) 0.55245(15) 0.0217(7) Uani 1 1 d .
H2A H 0.6161 -0.1356 0.5690 0.026 Uiso 1 1 calc R
H2B H 0.5731 -0.0172 0.5621 0.026 Uiso 1 1 calc R
P1 P 0.57030(3) 0.15389(9) 0.45649(4) 0.01756(18) Uani 1 1 d .
C3 C 0.49852(14) 0.1876(4) 0.40315(15) 0.0204(7) Uani 1 1 d .
C4 C 0.47722(16) 0.3308(4) 0.39720(16) 0.0279(8) Uani 1 1 d .
H4 H 0.4984 0.4071 0.4230 0.033 Uiso 1 1 calc R
C5 C 0.42415(16) 0.3604(5) 0.35259(17) 0.0324(9) Uani 1 1 d .
H5 H 0.4103 0.4572 0.3481 0.039 Uiso 1 1 calc R
C6 C 0.39165(16) 0.2467(5) 0.31468(16) 0.0300(9) Uani 1 1 d .
H6 H 0.3562 0.2671 0.2850 0.036 Uiso 1 1 calc R
C7 C 0.41226(15) 0.1032(4) 0.32120(15) 0.0253(8) Uani 1 1 d .
H7 H 0.3904 0.0262 0.2965 0.030 Uiso 1 1 calc R
C8 C 0.46578(15) 0.0731(4) 0.36475(15) 0.0234(7) Uani 1 1 d .
H8 H 0.4798 -0.0232 0.3683 0.028 Uiso 1 1 calc R
C9 C 0.59471(14) 0.1316(4) 0.40576(15) 0.0228(7) Uani 1 1 d .
C10 C 0.64593(15) 0.0723(4) 0.42695(16) 0.0244(7) Uani 1 1 d .
H10 H 0.6670 0.0426 0.4662 0.029 Uiso 1 1 calc R
C11 C 0.66583(16) 0.0571(4) 0.39006(17) 0.0271(8) Uani 1 1 d .
H11 H 0.6997 0.0148 0.4046 0.032 Uiso 1 1 calc R
C12 C 0.63591(17) 0.1038(6) 0.33237(18) 0.0406(11) Uani 1 1 d .
H12 H 0.6489 0.0909 0.3075 0.049 Uiso 1 1 calc R
C13 C 0.58613(19) 0.1703(8) 0.31158(19) 0.0603(17) Uani 1 1 d .
H13 H 0.5664 0.2069 0.2731 0.072 Uiso 1 1 calc R
C14 C 0.56567(17) 0.1823(7) 0.34769(18) 0.0464(13) Uani 1 1 d .
H14 H 0.5318 0.2252 0.3329 0.056 Uiso 1 1 calc R
P2 P 0.65255(3) 0.10878(9) 0.58384(4) 0.01761(18) Uani 1 1 d .
C15 C 0.67737(13) 0.1163(4) 0.66338(14) 0.0186(7) Uani 1 1 d .
C16 C 0.66190(14) 0.2349(4) 0.68546(15) 0.0224(7) Uani 1 1 d .
H16 H 0.6392 0.3097 0.6600 0.027 Uiso 1 1 calc R
C17 C 0.68006(15) 0.2427(4) 0.74524(16) 0.0244(7) Uani 1 1 d .
H17 H 0.6689 0.3212 0.7594 0.029 Uiso 1 1 calc R
C18 C 0.71490(15) 0.1334(4) 0.78381(16) 0.0256(8) Uani 1 1 d .
H18 H 0.7275 0.1390 0.8239 0.031 Uiso 1 1 calc R
C19 C 0.73078(16) 0.0159(5) 0.76218(17) 0.0304(8) Uani 1 1 d .
H19 H 0.7542 -0.0575 0.7879 0.036 Uiso 1 1 calc R
C20 C 0.71195(15) 0.0069(4) 0.70225(16) 0.0266(8) Uani 1 1 d .
H20 H 0.7226 -0.0729 0.6881 0.032 Uiso 1 1 calc R
C21 C 0.71022(14) 0.0176(4) 0.58605(15) 0.0218(7) Uani 1 1 d .
C22 C 0.75868(17) 0.0934(5) 0.6084(2) 0.0347(9) Uani 1 1 d .
H22 H 0.7622 0.1902 0.6234 0.042 Uiso 1 1 calc R
C23 C 0.80226(19) 0.0271(5) 0.6089(2) 0.0461(12) Uani 1 1 d .
H23 H 0.8343 0.0803 0.6238 0.055 Uiso 1 1 calc R
C24 C 0.79787(19) -0.1168(5) 0.5875(2) 0.0393(10) Uani 1 1 d .
H24 H 0.8269 -0.1611 0.5878 0.047 Uiso 1 1 calc R
C25 C 0.75034(17) -0.1944(4) 0.56551(18) 0.0321(9) Uani 1 1 d .
H25 H 0.7472 -0.2914 0.5508 0.039 Uiso 1 1 calc R
C26 C 0.70709(16) -0.1291(4) 0.56506(16) 0.0251(8) Uani 1 1 d .
H26 H 0.6753 -0.1837 0.5506 0.030 Uiso 1 1 calc R
C27 C 0.64453(16) 0.5220(4) 0.57052(16) 0.0242(8) Uani 1 1 d .
H27 H 0.6432 0.5580 0.6025 0.029 Uiso 1 1 calc R
C28 C 0.68695(14) 0.4378(4) 0.57346(16) 0.0222(7) Uani 1 1 d .
H28 H 0.7186 0.4091 0.6079 0.027 Uiso 1 1 calc R
C29 C 0.67299(15) 0.4042(4) 0.51465(16) 0.0241(7) Uani 1 1 d .
H29 H 0.6936 0.3491 0.5039 0.029 Uiso 1 1 calc R
C30 C 0.62165(16) 0.4703(4) 0.47542(16) 0.0278(8) Uani 1 1 d .
H30 H 0.6030 0.4671 0.4344 0.033 Uiso 1 1 calc R
C31 C 0.60393(16) 0.5418(4) 0.50952(17) 0.0270(8) Uani 1 1 d .
H31 H 0.5715 0.5929 0.4948 0.032 Uiso 1 1 calc R

loop_
_atom_site_aniso_label
_atom_site_aniso_U_11
_atom_site_aniso_U_22
_atom_site_aniso_U_33
_atom_site_aniso_U_23
_atom_site_aniso_U_13
_atom_site_aniso_U_12
Br1 0.02335(18) 0.01902(18) 0.02472(18) -0.00250(14) 0.01541(15) -0.00102(14)
Fe1 0.0220(3) 0.0119(3) 0.0191(3) -0.0004(2) 0.0126(2) -0.0018(2)
C1 0.0291(19) 0.0202(18) 0.0218(16) 0.0019(14) 0.0159(15) -0.0007(15)
C2 0.0270(18) 0.0192(18) 0.0230(16) -0.0019(13) 0.0160(15) -0.0023(14)
P1 0.0222(4) 0.0145(4) 0.0192(4) -0.0003(3) 0.0131(3) -0.0003(3)
C3 0.0276(18) 0.0199(18) 0.0218(16) -0.0010(13) 0.0187(15) -0.0017(14)
C4 0.033(2) 0.024(2) 0.0250(18) -0.0046(15) 0.0142(16) 0.0010(16)
C5 0.034(2) 0.031(2) 0.0266(18) -0.0009(16) 0.0118(17) 0.0131(17)
C6 0.0274(19) 0.041(2) 0.0197(17) -0.0008(15) 0.0109(15) 0.0025(17)
C7 0.0264(18) 0.029(2) 0.0188(16) -0.0007(14) 0.0109(15) -0.0066(16)
C8 0.0300(19) 0.0196(18) 0.0244(17) -0.0017(14) 0.0169(15) -0.0019(15)
C9 0.0265(18) 0.0203(18) 0.0255(17) -0.0036(14) 0.0163(15) -0.0040(15)
C10 0.0288(19) 0.0210(18) 0.0274(18) 0.0060(14) 0.0177(16) 0.0077(15)
C11 0.032(2) 0.0235(19) 0.0342(19) 0.0012(15) 0.0232(17) 0.0038(16)
C12 0.033(2) 0.071(3) 0.0264(19) -0.007(2) 0.0211(18) -0.001(2)
C13 0.034(2) 0.124(5) 0.024(2) 0.011(3) 0.0161(19) 0.014(3)
C14 0.027(2) 0.089(4) 0.0264(19) 0.012(2) 0.0164(17) 0.015(2)
P2 0.0231(4) 0.0142(4) 0.0195(4) 0.0007(3) 0.0140(3) 0.0001(3)
C15 0.0218(16) 0.0186(17) 0.0182(15) 0.0005(13) 0.0125(13) -0.0020(14)
C16 0.0252(18) 0.0162(17) 0.0262(17) 0.0007(13) 0.0139(15) -0.0001(14)
C17 0.0319(19) 0.0188(18) 0.0272(18) -0.0037(14) 0.0188(16) -0.0032(15)
C18 0.0280(19) 0.029(2) 0.0212(16) -0.0017(15) 0.0138(15) -0.0049(16)
C19 0.0278(19) 0.036(2) 0.0264(18) 0.0033(16) 0.0134(16) 0.0047(17)
C20 0.0285(19) 0.027(2) 0.0276(18) 0.0009(15) 0.0174(16) 0.0046(16)
C21 0.0279(18) 0.0184(17) 0.0242(17) 0.0060(14) 0.0171(15) 0.0037(14)
C22 0.036(2) 0.021(2) 0.060(3) -0.0007(18) 0.034(2) -0.0001(17)
C23 0.036(2) 0.038(3) 0.082(4) 0.003(2) 0.042(3) 0.001(2)
C24 0.048(3) 0.027(2) 0.066(3) 0.008(2) 0.046(2) 0.0116(19)
C25 0.051(2) 0.0200(19) 0.039(2) 0.0058(17) 0.033(2) 0.0099(18)
C26 0.032(2) 0.0197(18) 0.0261(17) 0.0033(14) 0.0170(16) 0.0028(15)
C27 0.039(2) 0.0077(16) 0.0307(18) -0.0066(13) 0.0217(17) -0.0076(15)
C28 0.0234(17) 0.0151(17) 0.0275(17) -0.0025(14) 0.0130(15) -0.0054(14)
C29 0.0270(18) 0.0188(18) 0.0343(19) -0.0020(15) 0.0216(16) -0.0049(15)
C30 0.041(2) 0.0184(18) 0.0244(17) 0.0025(14) 0.0177(17) -0.0112(16)
C31 0.0298(19) 0.0076(16) 0.043(2) 0.0034(15) 0.0185(17) -0.0006(14)

loop_
_atom_type_symbol
_atom_type_description
_atom_type_scat_dispersion_real
_atom_type_scat_dispersion_imag
_atom_type_scat_source
C C 0.0181 0.0091 'International Tables Vol C Tables 4.2.6.8 and 6.1.1.4'
H H 0.0000 0.0000 'International Tables Vol C Tables 4.2.6.8 and 6.1.1.4'
Br Br -0.6763 1.2805 'International Tables Vol C Tables 4.2.6.8 and 6.1.1.4'
Fe Fe -1.1336 3.1974 'International Tables Vol C Tables 4.2.6.8 and 6.1.1.4'
P P 0.2955 0.4335 'International Tables Vol C Tables 4.2.6.8 and 6.1.1.4'
O O 0.0492 0.0322 'International Tables Vol C Tables 4.2.6.8 and 6.1.1.4'

loop_
_geom_angle_atom_site_label_1
_geom_angle_atom_site_label_2
_geom_angle_atom_site_label_3
_geom_angle
C29 Fe1 C28 40.30(14)
C29 Fe1 C30 40.15(15)
C28 Fe1 C30 67.05(14)
C29 Fe1 C31 67.04(15)
C28 Fe1 C31 66.68(14)
C30 Fe1 C31 39.48(15)
C29 Fe1 C27 67.19(14)
C28 Fe1 C27 39.52(14)
C30 Fe1 C27 66.77(14)
C31 Fe1 C27 39.85(15)
C29 Fe1 P1 105.00(11)
C28 Fe1 P1 143.55(10)
C30 Fe1 P1 92.80(11)
C31 Fe1 P1 116.86(11)
C27 Fe1 P1 156.61(11)
C29 Fe1 P2 107.35(11)
C28 Fe1 P2 94.78(10)
C30 Fe1 P2 145.58(12)
C31 Fe1 P2 157.72(11)
C27 Fe1 P2 117.88(11)
P1 Fe1 P2 85.36(4)
C29 Fe1 Br1 159.30(11)
C28 Fe1 Br1 128.33(10)
C30 Fe1 Br1 125.01(12)
C31 Fe1 Br1 92.86(11)
C27 Fe1 Br1 94.43(10)
P1 Fe1 Br1 88.12(3)
P2 Fe1 Br1 89.34(3)
C2 C1 P1 110.3(2)
C2 C1 H1A 109.6
P1 C1 H1A 109.6
C2 C1 H1B 109.6
P1 C1 H1B 109.6
H1A C1 H1B 108.1
C1 C2 P2 108.9(2)
C1 C2 H2A 109.9
P2 C2 H2A 109.9
C1 C2 H2B 109.9
P2 C2 H2B 109.9
H2A C2 H2B 108.3
C3 P1 C9 100.09(15)
C3 P1 C1 105.13(16)
C9 P1 C1 103.77(16)
C3 P1 Fe1 119.98(12)
C9 P1 Fe1 115.40(12)
C1 P1 Fe1 110.69(11)
C4 C3 C8 119.3(3)
C4 C3 P1 119.9(3)
C8 C3 P1 120.5(3)
C3 C4 C5 120.0(4)
C3 C4 H4 120.0
C5 C4 H4 120.0
C6 C5 C4 120.6(4)
C6 C5 H5 119.7
C4 C5 H5 119.7
C7 C6 C5 119.6(4)
C7 C6 H6 120.2
C5 C6 H6 120.2
C6 C7 C8 120.3(3)
C6 C7 H7 119.9
C8 C7 H7 119.9
C7 C8 C3 120.1(3)
C7 C8 H8 119.9
C3 C8 H8 119.9
C14 C9 C10 117.8(3)
C14 C9 P1 122.6(3)
C10 C9 P1 119.4(3)
C11 C10 C9 120.7(3)
C11 C10 H10 119.6
C9 C10 H10 119.6
C12 C11 C10 120.6(4)
C12 C11 H11 119.7
C10 C11 H11 119.7
C11 C12 C13 119.3(4)
C11 C12 H12 120.3
C13 C12 H12 120.3
C14 C13 C12 120.2(4)
C14 C13 H13 119.9
C12 C13 H13 119.9
C13 C14 C9 121.2(4)
C13 C14 H14 119.4
C9 C14 H14 119.4
C2 P2 C21 103.25(17)
C2 P2 C15 106.02(15)
C21 P2 C15 100.50(16)
C2 P2 Fe1 106.62(12)
C21 P2 Fe1 119.64(11)
C15 P2 Fe1 119.11(11)
C20 C15 C16 118.9(3)
C20 C15 P2 121.4(3)
C16 C15 P2 119.7(3)
C17 C16 C15 120.7(3)
C17 C16 H16 119.7
C15 C16 H16 119.7
C18 C17 C16 120.1(3)
C18 C17 H17 120.0
C16 C17 H17 120.0
C19 C18 C17 119.5(3)
C19 C18 H18 120.2
C17 C18 H18 120.2
C18 C19 C20 120.4(4)
C18 C19 H19 119.8
C20 C19 H19 119.8
C15 C20 C19 120.5(3)
C15 C20 H20 119.8
C19 C20 H20 119.8
C22 C21 C26 117.3(3)
C22 C21 P2 120.6(3)
C26 C21 P2 122.0(3)
C21 C22 C23 121.2(4)
C21 C22 H22 119.4
C23 C22 H22 119.4
C24 C23 C22 120.2(4)
C24 C23 H23 119.9
C22 C23 H23 119.9
C25 C24 C23 119.6(4)
C25 C24 H24 120.2
C23 C24 H24 120.2
C24 C25 C26 120.4(4)
C24 C25 H25 119.8
C26 C25 H25 119.8
C25 C26 C21 121.3(4)
C25 C26 H26 119.4
C21 C26 H26 119.4
C28 C27 C31 107.7(3)
C28 C27 Fe1 69.47(19)
C31 C27 Fe1 70.0(2)
C28 C27 H27 126.2
C31 C27 H27 126.2
Fe1 C27 H27 126.0
C27 C28 C29 108.5(3)
C27 C28 Fe1 71.0(2)
C29 C28 Fe1 69.4(2)
C27 C28 H28 125.8
C29 C28 H28 125.8
Fe1 C28 H28 125.4
C30 C29 C28 107.4(3)
C30 C29 Fe1 70.6(2)
C28 C29 Fe1 70.3(2)
C30 C29 H29 126.3
C28 C29 H29 126.3
Fe1 C29 H29 124.4
C31 C30 C29 108.3(3)
C31 C30 Fe1 70.7(2)
C29 C30 Fe1 69.3(2)
C31 C30 H30 125.9
C29 C30 H30 125.9
Fe1 C30 H30 125.7
C30 C31 C27 108.2(3)
C30 C31 Fe1 69.8(2)
C27 C31 Fe1 70.2(2)
C30 C31 H31 125.9
C27 C31 H31 125.9
Fe1 C31 H31 125.7

loop_
_geom_bond_atom_site_label_1
_geom_bond_atom_site_label_2
_geom_bond_distance
Br1 Fe1 2.4647(6)
Fe1 C29 2.066(3)
Fe1 C28 2.079(3)
Fe1 C30 2.084(3)
Fe1 C31 2.097(3)
Fe1 C27 2.099(3)
Fe1 P1 2.1909(10)
Fe1 P2 2.1958(10)
C1 C2 1.542(5)
C1 P1 1.867(4)
C1 H1A 0.9700
C1 H1B 0.9700
C2 P2 1.841(4)
C2 H2A 0.9700
C2 H2B 0.9700
P1 C3 1.832(4)
P1 C9 1.843(3)
C3 C4 1.386(5)
C3 C8 1.400(5)
C4 C5 1.392(5)
C4 H4 0.9300
C5 C6 1.388(6)
C5 H5 0.9300
C6 C7 1.380(6)
C6 H6 0.9300
C7 C8 1.394(5)
C7 H7 0.9300
C8 H8 0.9300
C9 C14 1.390(5)
C9 C10 1.393(5)
C10 C11 1.388(5)
C10 H10 0.9300
C11 C12 1.372(6)
C11 H11 0.9300
C12 C13 1.384(6)
C12 H12 0.9300
C13 C14 1.380(6)
C13 H13 0.9300
C14 H14 0.9300
P2 C21 1.841(4)
P2 C15 1.845(3)
C15 C20 1.389(5)
C15 C16 1.393(5)
C16 C17 1.391(5)
C16 H16 0.9300
C17 C18 1.389(5)
C17 H17 0.9300
C18 C19 1.385(5)
C18 H18 0.9300
C19 C20 1.391(5)
C19 H19 0.9300
C20 H20 0.9300
C21 C22 1.385(5)
C21 C26 1.401(5)
C22 C23 1.395(6)
C22 H22 0.9300
C23 C24 1.378(7)
C23 H23 0.9300
C24 C25 1.373(6)
C24 H24 0.9300
C25 C26 1.384(5)
C25 H25 0.9300
C26 H26 0.9300
C27 C28 1.413(5)
C27 C31 1.430(5)
C27 H27 0.9300
C28 C29 1.428(5)
C28 H28 0.9300
C29 C30 1.424(5)
C29 H29 0.9300
C30 C31 1.412(5)
C30 H30 0.9300
C31 H31 0.9300

loop_
_geom_torsion_atom_site_label_1
_geom_torsion_atom_site_label_2
_geom_torsion_atom_site_label_3
_geom_torsion_atom_site_label_4
_geom_torsion
P1 C1 C2 P2 -34.8(3)
C2 C1 P1 C3 -121.6(2)
C2 C1 P1 C9 133.8(3)
C2 C1 P1 Fe1 9.4(3)
C29 Fe1 P1 C3 -115.42(16)
C28 Fe1 P1 C3 -130.4(2)
C30 Fe1 P1 C3 -76.60(17)
C31 Fe1 P1 C3 -43.89(17)
C27 Fe1 P1 C3 -48.5(3)
P2 Fe1 P1 C3 137.84(13)
Br1 Fe1 P1 C3 48.36(12)
C29 Fe1 P1 C9 4.45(17)
C28 Fe1 P1 C9 -10.5(2)
C30 Fe1 P1 C9 43.26(18)
C31 Fe1 P1 C9 75.97(18)
C27 Fe1 P1 C9 71.4(3)
P2 Fe1 P1 C9 -102.29(14)
Br1 Fe1 P1 C9 168.22(13)
C29 Fe1 P1 C1 121.90(17)
C28 Fe1 P1 C1 106.9(2)
C30 Fe1 P1 C1 160.71(17)
C31 Fe1 P1 C1 -166.58(17)
C27 Fe1 P1 C1 -171.2(3)
P2 Fe1 P1 C1 15.16(13)
Br1 Fe1 P1 C1 -74.33(12)
C9 P1 C3 C4 -107.1(3)
C1 P1 C3 C4 145.5(3)
Fe1 P1 C3 C4 20.2(3)
C9 P1 C3 C8 67.5(3)
C1 P1 C3 C8 -39.9(3)
Fe1 P1 C3 C8 -165.2(2)
C8 C3 C4 C5 -1.4(5)
P1 C3 C4 C5 173.3(3)
C3 C4 C5 C6 1.6(6)
C4 C5 C6 C7 -0.2(6)
C5 C6 C7 C8 -1.5(5)
C6 C7 C8 C3 1.7(5)
C4 C3 C8 C7 -0.3(5)
P1 C3 C8 C7 -174.9(3)
C3 P1 C9 C14 18.6(4)
C1 P1 C9 C14 127.1(4)
Fe1 P1 C9 C14 -111.7(4)
C3 P1 C9 C10 -166.4(3)
C1 P1 C9 C10 -58.0(3)
Fe1 P1 C9 C10 63.3(3)
C14 C9 C10 C11 -3.5(6)
P1 C9 C10 C11 -178.7(3)
C9 C10 C11 C12 1.7(6)
C10 C11 C12 C13 1.8(7)
C11 C12 C13 C14 -3.3(9)
C12 C13 C14 C9 1.4(9)
C10 C9 C14 C13 2.0(8)
P1 C9 C14 C13 177.0(5)
C1 C2 P2 C21 -80.0(3)
C1 C2 P2 C15 174.8(2)
C1 C2 P2 Fe1 47.0(3)
C29 Fe1 P2 C2 -136.75(16)
C28 Fe1 P2 C2 -175.88(15)
C30 Fe1 P2 C2 -120.6(2)
C31 Fe1 P2 C2 151.6(3)
C27 Fe1 P2 C2 150.36(16)
P1 Fe1 P2 C2 -32.46(12)
Br1 Fe1 P2 C2 55.70(11)
C29 Fe1 P2 C21 -20.32(18)
C28 Fe1 P2 C21 -59.45(17)
C30 Fe1 P2 C21 -4.2(2)
C31 Fe1 P2 C21 -91.9(3)
C27 Fe1 P2 C21 -93.21(18)
P1 Fe1 P2 C21 83.97(14)
Br1 Fe1 P2 C21 172.13(14)
C29 Fe1 P2 C15 103.53(16)
C28 Fe1 P2 C15 64.39(16)
C30 Fe1 P2 C15 119.6(2)
C31 Fe1 P2 C15 31.9(3)
C27 Fe1 P2 C15 30.64(17)
P1 Fe1 P2 C15 -152.19(13)
Br1 Fe1 P2 C15 -64.02(13)
C2 P2 C15 C20 76.0(3)
C21 P2 C15 C20 -31.2(3)
Fe1 P2 C15 C20 -163.9(3)
C2 P2 C15 C16 -104.8(3)
C21 P2 C15 C16 148.0(3)
Fe1 P2 C15 C16 15.2(3)
C20 C15 C16 C17 -0.9(5)
P2 C15 C16 C17 179.9(3)
C15 C16 C17 C18 1.4(5)
C16 C17 C18 C19 -0.8(6)
C17 C18 C19 C20 -0.1(6)
C16 C15 C20 C19 0.0(5)
P2 C15 C20 C19 179.1(3)
C18 C19 C20 C15 0.6(6)
C2 P2 C21 C22 -178.9(3)
C15 P2 C21 C22 -69.5(3)
Fe1 P2 C21 C22 63.0(3)
C2 P2 C21 C26 1.7(3)
C15 P2 C21 C26 111.1(3)
Fe1 P2 C21 C26 -116.5(3)
C26 C21 C22 C23 1.2(6)
P2 C21 C22 C23 -178.3(4)
C21 C22 C23 C24 -0.6(7)
C22 C23 C24 C25 0.1(7)
C23 C24 C25 C26 -0.3(7)
C24 C25 C26 C21 0.9(6)
C22 C21 C26 C25 -1.3(5)
P2 C21 C26 C25 178.1(3)
C29 Fe1 C27 C28 -37.8(2)
C30 Fe1 C27 C28 -81.6(2)
C31 Fe1 C27 C28 -118.8(3)
P1 Fe1 C27 C28 -112.4(3)
P2 Fe1 C27 C28 60.5(2)
Br1 Fe1 C27 C28 152.06(19)
C29 Fe1 C27 C31 81.0(2)
C28 Fe1 C27 C31 118.8(3)
C30 Fe1 C27 C31 37.2(2)
P1 Fe1 C27 C31 6.4(4)
P2 Fe1 C27 C31 179.25(18)
Br1 Fe1 C27 C31 -89.2(2)
C31 C27 C28 C29 -0.3(4)
Fe1 C27 C28 C29 59.5(2)
C31 C27 C28 Fe1 -59.8(2)
C29 Fe1 C28 C27 119.2(3)
C30 Fe1 C28 C27 80.8(2)
C31 Fe1 C28 C27 37.7(2)
P1 Fe1 C28 C27 141.86(19)
P2 Fe1 C28 C27 -129.5(2)
Br1 Fe1 C28 C27 -36.5(2)
C30 Fe1 C28 C29 -38.4(2)
C31 Fe1 C28 C29 -81.5(2)
C27 Fe1 C28 C29 -119.2(3)
P1 Fe1 C28 C29 22.7(3)
P2 Fe1 C28 C29 111.3(2)
Br1 Fe1 C28 C29 -155.71(17)
C27 C28 C29 C30 0.7(4)
Fe1 C28 C29 C30 61.2(2)
C27 C28 C29 Fe1 -60.5(2)
C28 Fe1 C29 C30 -117.6(3)
C31 Fe1 C29 C30 -37.1(2)
C27 Fe1 C29 C30 -80.5(2)
P1 Fe1 C29 C30 76.2(2)
P2 Fe1 C29 C30 165.93(19)
Br1 Fe1 C29 C30 -51.6(4)
C30 Fe1 C29 C28 117.6(3)
C31 Fe1 C29 C28 80.5(2)
C27 Fe1 C29 C28 37.1(2)
P1 Fe1 C29 C28 -166.27(18)
P2 Fe1 C29 C28 -76.5(2)
Br1 Fe1 C29 C28 65.9(4)
C28 C29 C30 C31 -0.8(4)
Fe1 C29 C30 C31 60.2(2)
C28 C29 C30 Fe1 -61.0(2)
C29 Fe1 C30 C31 -119.2(3)
C28 Fe1 C30 C31 -80.7(2)
C27 Fe1 C30 C31 -37.5(2)
P1 Fe1 C30 C31 130.7(2)
P2 Fe1 C30 C31 -143.4(2)
Br1 Fe1 C30 C31 41.0(3)
C28 Fe1 C30 C29 38.5(2)
C31 Fe1 C30 C29 119.2(3)
C27 Fe1 C30 C29 81.6(2)
P1 Fe1 C30 C29 -110.1(2)
P2 Fe1 C30 C29 -24.2(3)
Br1 Fe1 C30 C29 160.22(17)
C29 C30 C31 C27 0.6(4)
Fe1 C30 C31 C27 59.9(2)
C29 C30 C31 Fe1 -59.3(2)
C28 C27 C31 C30 -0.2(4)
Fe1 C27 C31 C30 -59.7(2)
C28 C27 C31 Fe1 59.5(2)
C29 Fe1 C31 C30 37.7(2)
C28 Fe1 C31 C30 81.7(2)
C27 Fe1 C31 C30 119.1(3)
P1 Fe1 C31 C30 -58.1(2)
P2 Fe1 C31 C30 117.3(3)
Br1 Fe1 C31 C30 -147.4(2)
C29 Fe1 C31 C27 -81.4(2)
C28 Fe1 C31 C27 -37.4(2)
C30 Fe1 C31 C27 -119.1(3)
P1 Fe1 C31 C27 -177.17(18)
P2 Fe1 C31 C27 -1.7(4)
Br1 Fe1 C31 C27 93.5(2)

loop_
_platon_squeeze_void_nr
_platon_squeeze_void_average_x
_platon_squeeze_void_average_y
_platon_squeeze_void_average_z
_platon_squeeze_void_volume
_platon_squeeze_void_count_electrons
_platon_squeeze_void_content
1 0.500 0.679 0.250 234 66 '1.65(C4 H8 O)'
2 1.000 0.179 0.250 234 66 '1.65(C4 H8 O)'
3 0.500 0.321 0.750 233 66 '1.65(C4 H8 O)'
4 1.000 0.821 0.750 233 66 '1.65(C4 H8 O)'
